data_7043599
loop_
_publ_author_name
'Koyanagi, Yoshinari'
'Kawaguchi, Shogo'
'Fujii, Kaori'
'Kimura, Yoshifumi'
'Sasamori, Takahiro'
'Tokitoh, Norihiro'
'Matano, Yoshihiro'

_publ_section_title
;
 Effects of counter anions, P-substituents, and solvents on optical and
 photophysical properties of 2-phenylbenzo[b]phospholium salts
;
_journal_name_full 'Dalton Trans.'
_journal_paper_doi 10.1039/C7DT01839H
_journal_year 2017
_chemical_formula_moiety 'C26 H20 P, F6 P '
_chemical_formula_sum 'C26 H20 F6 P2'
_chemical_formula_weight 508.36
_chemical_name_systematic YK_PPh_PF6
_space_group_crystal_system monoclinic
_space_group_IT_number 14
_space_group_name_Hall '-P 2ybc'
_space_group_name_H-M_alt 'P 1 21/c 1'
_symmetry_space_group_name_Hall '-P 2ybc'
_symmetry_space_group_name_H-M 'P 1 21/c 1'
_atom_sites_solution_hydrogens geom
_atom_sites_solution_primary direct
_atom_sites_solution_secondary difmap
_audit_creation_method SHELXL-97
_audit_update_record
;
2017-04-25 deposited with the CCDC.
2017-06-26 downloaded from the CCDC.
;
_cell_angle_alpha 90.00
_cell_angle_beta 101.3225(14)
_cell_angle_gamma 90.00
_cell_formula_units_Z 4
_cell_length_a 9.1887(2)
_cell_length_b 19.4913(3)
_cell_length_c 13.1164(2)
_cell_measurement_reflns_used 35987
_cell_measurement_temperature 103(2)
_cell_measurement_theta_max 26.0
_cell_measurement_theta_min 2.26
_cell_volume 2303.42(7)
_computing_cell_refinement HKL2000
_computing_data_collection CrystalClear
_computing_data_reduction HKL2000
_computing_molecular_graphics 'Yadokari-XG 2011 (Wakita Nemoto et al., 2011)'
_computing_publication_material 'Yadokari-XG 2011 (Wakita,Nemoto et al., 2011)'
_computing_structure_refinement 'SHELXL-2014/7 (Sheldrick, 2014)'
_computing_structure_solution SIR-2014
_diffrn_ambient_temperature 103(2)
_diffrn_detector_area_resol_mean 28.5714
_diffrn_measured_fraction_theta_full 0.972
_diffrn_measured_fraction_theta_max 0.972
_diffrn_measurement_device_type 'Rigaku Saturn'
_diffrn_measurement_method \w
_diffrn_radiation_monochromator graphite
_diffrn_radiation_source 'fine-focus sealed tube'
_diffrn_radiation_type MoK\a
_diffrn_radiation_wavelength 0.71075
_diffrn_reflns_av_R_equivalents 0.0292
_diffrn_reflns_av_sigmaI/netI 0.0148
_diffrn_reflns_limit_h_max 11
_diffrn_reflns_limit_h_min -11
_diffrn_reflns_limit_k_max 24
_diffrn_reflns_limit_k_min -24
_diffrn_reflns_limit_l_max 16
_diffrn_reflns_limit_l_min -16
_diffrn_reflns_number 35987
_diffrn_reflns_theta_full 26.00
_diffrn_reflns_theta_max 26.00
_diffrn_reflns_theta_min 2.26
_exptl_absorpt_coefficient_mu 0.250
_exptl_absorpt_correction_T_max 0.9634
_exptl_absorpt_correction_T_min 0.9355
_exptl_absorpt_correction_type multi-scan
_exptl_absorpt_process_details
;
 MULABS - Empirical Correction for Absorption Anisotropy.
 Blessing, R. H., Acta Cryst., A51, 33-38 (1995).
;
_exptl_crystal_colour colorless
_exptl_crystal_density_diffrn 1.466
_exptl_crystal_density_method 'not measured'
_exptl_crystal_description prism
_exptl_crystal_F_000 1040
_exptl_crystal_recrystallization_method 'Re-crystallisation from solvent: chloroform-toluene'
_exptl_crystal_size_max 0.27
_exptl_crystal_size_mid 0.20
_exptl_crystal_size_min 0.15
_refine_diff_density_max 0.893
_refine_diff_density_min -0.341
_refine_diff_density_rms 0.044
_refine_ls_extinction_method none
_refine_ls_goodness_of_fit_ref 1.060
_refine_ls_hydrogen_treatment constr
_refine_ls_matrix_type full
_refine_ls_number_parameters 307
_refine_ls_number_reflns 4396
_refine_ls_number_restraints 0
_refine_ls_restrained_S_all 1.060
_refine_ls_R_factor_all 0.0405
_refine_ls_R_factor_gt 0.0400
_refine_ls_shift/su_max 0.000
_refine_ls_shift/su_mean 0.000
_refine_ls_structure_factor_coef Fsqd
_refine_ls_weighting_details 'calc w=1/[\s^2^(Fo^2^)+(0.0361P)^2^+2.0543P] where P=(Fo^2^+2Fc^2^)/3'
_refine_ls_weighting_scheme calc
_refine_ls_wR_factor_gt 0.0958
_refine_ls_wR_factor_ref 0.0963
_reflns_number_gt 4326
_reflns_number_total 4396
_reflns_threshold_expression >2sigma(I)
_cod_data_source_file c7dt01839h2.cif
_cod_data_source_block phppf6
_cod_original_sg_symbol_Hall '-P 2ybc '
_cod_database_code 7043599

loop_
_symmetry_equiv_pos_as_xyz
'x, y, z'
'-x, y+1/2, -z+1/2'
'-x, -y, -z'
'x, -y-1/2, z-1/2'

loop_
_atom_site_label
_atom_site_type_symbol
_atom_site_fract_x
_atom_site_fract_y
_atom_site_fract_z
_atom_site_U_iso_or_equiv
_atom_site_adp_type
_atom_site_occupancy
_atom_site_symmetry_multiplicity
_atom_site_calc_flag
_atom_site_refinement_flags
P1 P 0.21806(4) 0.22666(2) 0.60659(3) 0.01964(12) Uani 1 1 d .
C1 C 0.36476(17) 0.25299(8) 0.71248(12) 0.0217(3) Uani 1 1 d .
C2 C 0.38907(19) 0.32053(9) 0.69943(13) 0.0249(3) Uani 1 1 d .
H1 H 0.4660 0.3446 0.7442 0.030 Uiso 1 1 calc R
C3 C 0.29090(19) 0.35472(9) 0.61273(13) 0.0242(3) Uani 1 1 d .
C4 C 0.18871(18) 0.31094(8) 0.55172(13) 0.0233(3) Uani 1 1 d .
C5 C 0.0835(2) 0.33445(9) 0.46937(13) 0.0273(4) Uani 1 1 d .
H2 H 0.0149 0.3038 0.4290 0.033 Uiso 1 1 calc R
C6 C 0.0808(2) 0.40443(10) 0.44700(14) 0.0307(4) Uani 1 1 d .
H3 H 0.0099 0.4219 0.3903 0.037 Uiso 1 1 calc R
C7 C 0.1809(2) 0.44884(9) 0.50694(15) 0.0310(4) Uani 1 1 d .
H4 H 0.1769 0.4964 0.4910 0.037 Uiso 1 1 calc R
C8 C 0.2870(2) 0.42471(9) 0.59011(14) 0.0290(4) Uani 1 1 d .
H5 H 0.3554 0.4554 0.6306 0.035 Uiso 1 1 calc R
C9 C 0.44070(17) 0.20818(9) 0.79674(12) 0.0223(3) Uani 1 1 d .
C10 C 0.55247(19) 0.23463(9) 0.87581(13) 0.0266(4) Uani 1 1 d .
H6 H 0.5795 0.2816 0.8747 0.032 Uiso 1 1 calc R
C11 C 0.6233(2) 0.19253(10) 0.95526(14) 0.0323(4) Uani 1 1 d .
H7 H 0.6986 0.2109 1.0083 0.039 Uiso 1 1 calc R
C12 C 0.5851(2) 0.12374(10) 0.95801(14) 0.0329(4) Uani 1 1 d .
H8 H 0.6343 0.0950 1.0126 0.039 Uiso 1 1 calc R
C13 C 0.4753(2) 0.09730(9) 0.88095(14) 0.0300(4) Uani 1 1 d .
H9 H 0.4489 0.0502 0.8827 0.036 Uiso 1 1 calc R
C14 C 0.40314(18) 0.13892(9) 0.80108(13) 0.0251(3) Uani 1 1 d .
H10 H 0.3274 0.1201 0.7487 0.030 Uiso 1 1 calc R
C15 C 0.05249(17) 0.19746(8) 0.64602(12) 0.0212(3) Uani 1 1 d .
C16 C -0.02879(18) 0.24599(9) 0.69044(13) 0.0239(3) Uani 1 1 d .
H11 H 0.0024 0.2925 0.6966 0.029 Uiso 1 1 calc R
C17 C -0.15491(19) 0.22560(9) 0.72527(13) 0.0269(4) Uani 1 1 d .
H12 H -0.2106 0.2582 0.7555 0.032 Uiso 1 1 calc R
C18 C -0.20001(18) 0.15737(10) 0.71589(13) 0.0276(4) Uani 1 1 d .
H13 H -0.2857 0.1433 0.7408 0.033 Uiso 1 1 calc R
C19 C -0.12049(19) 0.10974(9) 0.67037(14) 0.0279(4) Uani 1 1 d .
H14 H -0.1531 0.0634 0.6632 0.033 Uiso 1 1 calc R
C20 C 0.00665(18) 0.12923(8) 0.63512(13) 0.0243(3) Uani 1 1 d .
H15 H 0.0613 0.0966 0.6041 0.029 Uiso 1 1 calc R
C21 C 0.28191(18) 0.16524(8) 0.52396(13) 0.0217(3) Uani 1 1 d .
C22 C 0.18292(19) 0.13910(9) 0.43834(14) 0.0258(4) Uani 1 1 d .
H16 H 0.0825 0.1540 0.4236 0.031 Uiso 1 1 calc R
C23 C 0.2330(2) 0.09110(9) 0.37497(14) 0.0285(4) Uani 1 1 d .
H17 H 0.1670 0.0732 0.3161 0.034 Uiso 1 1 calc R
C24 C 0.37952(19) 0.06922(9) 0.39758(13) 0.0261(4) Uani 1 1 d .
H18 H 0.4124 0.0356 0.3548 0.031 Uiso 1 1 calc R
C25 C 0.47830(19) 0.09580(9) 0.48167(13) 0.0258(4) Uani 1 1 d .
H19 H 0.5787 0.0809 0.4959 0.031 Uiso 1 1 calc R
C26 C 0.43021(18) 0.14426(9) 0.54499(13) 0.0243(3) Uani 1 1 d .
H20 H 0.4977 0.1631 0.6024 0.029 Uiso 1 1 calc R
P2 P 0.21336(5) -0.05461(2) 0.70475(3) 0.02237(12) Uani 1 1 d .
F1 F 0.35058(13) -0.07179(7) 0.79694(10) 0.0469(3) Uani 1 1 d .
F2 F 0.07853(13) -0.03680(6) 0.61264(9) 0.0370(3) Uani 1 1 d .
F3 F 0.31867(12) -0.00599(6) 0.65257(9) 0.0387(3) Uani 1 1 d .
F4 F 0.10775(13) -0.10321(6) 0.75679(10) 0.0407(3) Uani 1 1 d .
F5 F 0.17166(12) 0.00904(5) 0.76996(8) 0.0333(3) Uani 1 1 d .
F6 F 0.25622(15) -0.11911(6) 0.64075(10) 0.0441(3) Uani 1 1 d .

loop_
_atom_site_aniso_label
_atom_site_aniso_U_11
_atom_site_aniso_U_22
_atom_site_aniso_U_33
_atom_site_aniso_U_23
_atom_site_aniso_U_13
_atom_site_aniso_U_12
P1 0.0194(2) 0.0174(2) 0.0223(2) -0.00133(15) 0.00444(15) -0.00071(15)
C1 0.0198(7) 0.0226(8) 0.0233(8) -0.0036(6) 0.0057(6) -0.0020(6)
C2 0.0252(8) 0.0234(8) 0.0267(8) -0.0025(7) 0.0063(7) -0.0029(6)
C3 0.0254(8) 0.0229(8) 0.0262(8) 0.0006(7) 0.0096(7) 0.0003(6)
C4 0.0258(8) 0.0195(8) 0.0271(8) -0.0007(6) 0.0108(7) 0.0006(6)
C5 0.0302(9) 0.0275(9) 0.0249(8) -0.0014(7) 0.0069(7) -0.0007(7)
C6 0.0330(9) 0.0325(9) 0.0275(9) 0.0072(7) 0.0078(7) 0.0059(7)
C7 0.0395(10) 0.0202(8) 0.0369(10) 0.0068(7) 0.0160(8) 0.0027(7)
C8 0.0323(9) 0.0219(8) 0.0343(9) -0.0021(7) 0.0103(7) -0.0035(7)
C9 0.0203(7) 0.0259(8) 0.0220(8) -0.0003(6) 0.0073(6) 0.0030(6)
C10 0.0274(8) 0.0252(8) 0.0285(9) -0.0048(7) 0.0087(7) -0.0021(7)
C11 0.0279(9) 0.0429(11) 0.0241(8) -0.0061(8) -0.0002(7) 0.0011(8)
C12 0.0344(10) 0.0384(10) 0.0259(9) 0.0077(8) 0.0061(7) 0.0086(8)
C13 0.0313(9) 0.0264(9) 0.0342(9) 0.0044(7) 0.0107(7) 0.0012(7)
C14 0.0211(8) 0.0272(9) 0.0271(8) -0.0020(7) 0.0053(6) -0.0022(6)
C15 0.0184(7) 0.0217(8) 0.0234(8) 0.0004(6) 0.0039(6) -0.0007(6)
C16 0.0257(8) 0.0215(8) 0.0254(8) -0.0006(6) 0.0072(6) 0.0016(6)
C17 0.0240(8) 0.0302(9) 0.0277(8) 0.0016(7) 0.0078(7) 0.0060(7)
C18 0.0183(8) 0.0359(10) 0.0285(9) 0.0064(7) 0.0045(6) -0.0003(7)
C19 0.0239(8) 0.0241(8) 0.0350(9) 0.0040(7) 0.0041(7) -0.0038(7)
C20 0.0224(8) 0.0198(8) 0.0306(9) -0.0001(6) 0.0046(7) 0.0010(6)
C21 0.0230(8) 0.0187(7) 0.0249(8) -0.0021(6) 0.0083(6) -0.0010(6)
C22 0.0220(8) 0.0245(8) 0.0311(9) -0.0044(7) 0.0060(7) -0.0005(6)
C23 0.0284(9) 0.0276(9) 0.0302(9) -0.0075(7) 0.0077(7) -0.0037(7)
C24 0.0297(9) 0.0229(8) 0.0289(9) -0.0024(7) 0.0135(7) 0.0015(7)
C25 0.0234(8) 0.0277(9) 0.0286(9) 0.0029(7) 0.0109(7) 0.0031(7)
C26 0.0221(8) 0.0267(8) 0.0249(8) -0.0002(7) 0.0065(6) -0.0020(6)
P2 0.0216(2) 0.0194(2) 0.0269(2) -0.00076(16) 0.00655(17) 0.00196(16)
F1 0.0367(6) 0.0489(7) 0.0492(7) 0.0063(6) -0.0064(5) 0.0128(5)
F2 0.0376(6) 0.0308(6) 0.0374(6) 0.0017(5) -0.0051(5) -0.0021(5)
F3 0.0364(6) 0.0329(6) 0.0529(7) 0.0004(5) 0.0235(5) -0.0045(5)
F4 0.0442(7) 0.0297(6) 0.0529(7) 0.0118(5) 0.0211(6) -0.0023(5)
F5 0.0390(6) 0.0278(5) 0.0354(6) -0.0070(4) 0.0129(5) 0.0044(4)
F6 0.0613(8) 0.0237(6) 0.0530(7) -0.0065(5) 0.0254(6) 0.0078(5)

loop_
_atom_type_symbol
_atom_type_description
_atom_type_scat_dispersion_real
_atom_type_scat_dispersion_imag
_atom_type_scat_source
C C 0.0033 0.0016 'International Tables Vol C Tables 4.2.6.8 and 6.1.1.4'
H H 0.0000 0.0000 'International Tables Vol C Tables 4.2.6.8 and 6.1.1.4'
F F 0.0171 0.0103 'International Tables Vol C Tables 4.2.6.8 and 6.1.1.4'
P P 0.1023 0.0942 'International Tables Vol C Tables 4.2.6.8 and 6.1.1.4'

loop_
_geom_angle_atom_site_label_1
_geom_angle_atom_site_label_2
_geom_angle_atom_site_label_3
_geom_angle
C21 P1 C4 114.29(8)
C21 P1 C15 111.10(8)
C4 P1 C15 109.72(8)
C21 P1 C1 111.79(8)
C4 P1 C1 94.53(8)
C15 P1 C1 114.52(7)
C2 C1 C9 127.37(15)
C2 C1 P1 107.20(12)
C9 C1 P1 125.43(12)
C1 C2 C3 116.69(15)
C1 C2 H1 121.7
C3 C2 H1 121.7
C8 C3 C4 119.27(16)
C8 C3 C2 126.56(16)
C4 C3 C2 114.11(15)
C5 C4 C3 122.29(16)
C5 C4 P1 130.26(14)
C3 C4 P1 107.35(12)
C4 C5 C6 118.10(17)
C4 C5 H2 120.9
C6 C5 H2 120.9
C7 C6 C5 120.52(17)
C7 C6 H3 119.7
C5 C6 H3 119.7
C6 C7 C8 121.09(16)
C6 C7 H4 119.5
C8 C7 H4 119.5
C7 C8 C3 118.73(17)
C7 C8 H5 120.6
C3 C8 H5 120.6
C14 C9 C10 118.33(15)
C14 C9 C1 121.27(15)
C10 C9 C1 120.39(15)
C11 C10 C9 120.33(16)
C11 C10 H6 119.8
C9 C10 H6 119.8
C10 C11 C12 120.56(17)
C10 C11 H7 119.7
C12 C11 H7 119.7
C13 C12 C11 119.58(17)
C13 C12 H8 120.2
C11 C12 H8 120.2
C12 C13 C14 120.47(17)
C12 C13 H9 119.8
C14 C13 H9 119.8
C13 C14 C9 120.72(16)
C13 C14 H10 119.6
C9 C14 H10 119.6
C20 C15 C16 120.79(15)
C20 C15 P1 121.99(13)
C16 C15 P1 117.22(12)
C17 C16 C15 119.50(16)
C17 C16 H11 120.3
C15 C16 H11 120.3
C16 C17 C18 119.95(16)
C16 C17 H12 120.0
C18 C17 H12 120.0
C19 C18 C17 120.33(16)
C19 C18 H13 119.8
C17 C18 H13 119.8
C18 C19 C20 120.53(16)
C18 C19 H14 119.7
C20 C19 H14 119.7
C19 C20 C15 118.89(16)
C19 C20 H15 120.6
C15 C20 H15 120.6
C22 C21 C26 120.56(15)
C22 C21 P1 119.50(12)
C26 C21 P1 119.94(13)
C23 C22 C21 119.16(16)
C23 C22 H16 120.4
C21 C22 H16 120.4
C24 C23 C22 120.07(16)
C24 C23 H17 120.0
C22 C23 H17 120.0
C25 C24 C23 120.80(16)
C25 C24 H18 119.6
C23 C24 H18 119.6
C24 C25 C26 119.75(16)
C24 C25 H19 120.1
C26 C25 H19 120.1
C25 C26 C21 119.63(16)
C25 C26 H20 120.2
C21 C26 H20 120.2
F2 P2 F5 90.25(6)
F2 P2 F3 89.55(6)
F5 P2 F3 89.88(6)
F2 P2 F1 179.21(7)
F5 P2 F1 89.67(6)
F3 P2 F1 89.67(7)
F2 P2 F4 90.34(6)
F5 P2 F4 90.12(6)
F3 P2 F4 179.89(8)
F1 P2 F4 90.44(7)
F2 P2 F6 90.47(7)
F5 P2 F6 179.19(7)
F3 P2 F6 90.52(6)
F1 P2 F6 89.62(7)
F4 P2 F6 89.48(7)

loop_
_geom_bond_atom_site_label_1
_geom_bond_atom_site_label_2
_geom_bond_distance
P1 C21 1.7894(16)
P1 C4 1.7925(17)
P1 C15 1.7931(16)
P1 C1 1.8094(16)
C1 C2 1.352(2)
C1 C9 1.473(2)
C2 C3 1.466(2)
C2 H1 0.9500
C3 C8 1.395(2)
C3 C4 1.398(2)
C4 C5 1.379(2)
C5 C6 1.394(3)
C5 H2 0.9500
C6 C7 1.389(3)
C6 H3 0.9500
C7 C8 1.395(3)
C7 H4 0.9500
C8 H5 0.9500
C9 C14 1.397(2)
C9 C10 1.406(2)
C10 C11 1.384(3)
C10 H6 0.9500
C11 C12 1.388(3)
C11 H7 0.9500
C12 C13 1.381(3)
C12 H8 0.9500
C13 C14 1.386(2)
C13 H9 0.9500
C14 H10 0.9500
C15 C20 1.394(2)
C15 C16 1.401(2)
C16 C17 1.385(2)
C16 H11 0.9500
C17 C18 1.391(3)
C17 H12 0.9500
C18 C19 1.387(3)
C18 H13 0.9500
C19 C20 1.391(2)
C19 H14 0.9500
C20 H15 0.9500
C21 C22 1.395(2)
C21 C26 1.397(2)
C22 C23 1.389(2)
C22 H16 0.9500
C23 C24 1.387(2)
C23 H17 0.9500
C24 C25 1.384(2)
C24 H18 0.9500
C25 C26 1.386(2)
C25 H19 0.9500
C26 H20 0.9500
P2 F2 1.5898(11)
P2 F5 1.5957(10)
P2 F3 1.6008(11)
P2 F1 1.6016(12)
P2 F4 1.6017(11)
P2 F6 1.6032(11)

loop_
_geom_torsion_atom_site_label_1
_geom_torsion_atom_site_label_2
_geom_torsion_atom_site_label_3
_geom_torsion_atom_site_label_4
_geom_torsion
C21 P1 C1 C2 115.59(12)
C4 P1 C1 C2 -2.84(13)
C15 P1 C1 C2 -116.93(12)
C21 P1 C1 C9 -64.91(15)
C4 P1 C1 C9 176.66(14)
C15 P1 C1 C9 62.57(16)
C9 C1 C2 C3 -175.79(15)
P1 C1 C2 C3 3.70(18)
C1 C2 C3 C8 174.05(17)
C1 C2 C3 C4 -3.0(2)
C8 C3 C4 C5 0.1(3)
C2 C3 C4 C5 177.32(15)
C8 C3 C4 P1 -176.72(13)
C2 C3 C4 P1 0.53(17)
C21 P1 C4 C5 68.46(18)
C15 P1 C4 C5 -57.08(18)
C1 P1 C4 C5 -175.16(16)
C21 P1 C4 C3 -115.10(12)
C15 P1 C4 C3 119.36(12)
C1 P1 C4 C3 1.28(12)
C3 C4 C5 C6 0.2(3)
P1 C4 C5 C6 176.16(13)
C4 C5 C6 C7 -0.5(3)
C5 C6 C7 C8 0.5(3)
C6 C7 C8 C3 -0.3(3)
C4 C3 C8 C7 0.0(3)
C2 C3 C8 C7 -176.90(16)
C2 C1 C9 C14 179.42(16)
P1 C1 C9 C14 0.0(2)
C2 C1 C9 C10 0.1(3)
P1 C1 C9 C10 -179.30(12)
C14 C9 C10 C11 0.3(2)
C1 C9 C10 C11 179.69(15)
C9 C10 C11 C12 0.0(3)
C10 C11 C12 C13 -0.2(3)
C11 C12 C13 C14 0.0(3)
C12 C13 C14 C9 0.3(3)
C10 C9 C14 C13 -0.5(2)
C1 C9 C14 C13 -179.86(15)
C21 P1 C15 C20 15.44(16)
C4 P1 C15 C20 142.78(14)
C1 P1 C15 C20 -112.40(15)
C21 P1 C15 C16 -165.68(12)
C4 P1 C15 C16 -38.34(15)
C1 P1 C15 C16 66.48(15)
C20 C15 C16 C17 1.0(2)
P1 C15 C16 C17 -177.93(13)
C15 C16 C17 C18 -0.1(3)
C16 C17 C18 C19 -1.0(3)
C17 C18 C19 C20 1.1(3)
C18 C19 C20 C15 -0.2(3)
C16 C15 C20 C19 -0.8(2)
P1 C15 C20 C19 178.01(13)
C4 P1 C21 C22 -74.34(15)
C15 P1 C21 C22 50.47(15)
C1 P1 C21 C22 179.77(13)
C4 P1 C21 C26 105.12(14)
C15 P1 C21 C26 -130.06(13)
C1 P1 C21 C26 -0.77(16)
C26 C21 C22 C23 1.0(3)
P1 C21 C22 C23 -179.57(13)
C21 C22 C23 C24 0.6(3)
C22 C23 C24 C25 -1.5(3)
C23 C24 C25 C26 0.8(3)
C24 C25 C26 C21 0.7(2)
C22 C21 C26 C25 -1.6(2)
P1 C21 C26 C25 178.91(13)
